data_4063938
loop_
_publ_author_name
'Young, Kenneth J. H.'
'Mironov, Oleg A.'
'Nielsen, Robert J.'
'Cheng, Mu-Jeng'
'Stewart, Timothy'
'Goddard, William A.'
'Periana, Roy A.'

_publ_section_title
;
 Synthesis and Characterization of the \k2-acac-O,OComplex OsIV(acac)2PhCl
 and Study of CH Activation with Benzene
;
_journal_issue 19
_journal_name_full Organometallics
_journal_page_first 5088
_journal_paper_doi 10.1021/om1010512
_journal_volume 30
_journal_year 2011
_chemical_formula_sum 'C17 H19 F3 O7 Os S'
_chemical_formula_weight 614.58
_chemical_name_systematic
; 
 ? 
;
_space_group_IT_number 2
_symmetry_cell_setting triclinic
_symmetry_space_group_name_Hall '-P 1'
_symmetry_space_group_name_H-M 'P -1'
_atom_sites_solution_hydrogens geom
_atom_sites_solution_primary direct
_atom_sites_solution_secondary difmap
_audit_creation_method SHELXL-97
_cell_angle_alpha 86.170(2)
_cell_angle_beta 88.963(3)
_cell_angle_gamma 85.364(3)
_cell_formula_units_Z 2
_cell_length_a 8.5774(6)
_cell_length_b 9.3032(5)
_cell_length_c 13.0773(7)
_cell_measurement_reflns_used 4455
_cell_measurement_temperature 153(2)
_cell_measurement_theta_max 27.45
_cell_measurement_theta_min 2.78
_cell_volume 1037.71(11)
_computing_cell_refinement 'Bruker SMART'
_computing_data_collection 'Bruker SMART'
_computing_data_reduction 'Bruker SAINT'
_computing_molecular_graphics 'Bruker SHELXTL'
_computing_publication_material 'Bruker SHELXTL'
_computing_structure_refinement 'SHELXL-97 (Sheldrick, 1997)'
_computing_structure_solution 'SHELXS-97 (Sheldrick, 1990)'
_diffrn_ambient_temperature 153(2)
_diffrn_measured_fraction_theta_full 0.938
_diffrn_measured_fraction_theta_max 0.938
_diffrn_measurement_device_type 'CCD area detector'
_diffrn_measurement_method 'phi and omega scans'
_diffrn_radiation_monochromator graphite
_diffrn_radiation_source 'fine-focus sealed tube'
_diffrn_radiation_type MoK\a
_diffrn_radiation_wavelength 0.71073
_diffrn_reflns_av_R_equivalents 0.0241
_diffrn_reflns_av_sigmaI/netI 0.0560
_diffrn_reflns_limit_h_max 7
_diffrn_reflns_limit_h_min -10
_diffrn_reflns_limit_k_max 9
_diffrn_reflns_limit_k_min -12
_diffrn_reflns_limit_l_max 16
_diffrn_reflns_limit_l_min -16
_diffrn_reflns_number 6338
_diffrn_reflns_theta_full 27.48
_diffrn_reflns_theta_max 27.48
_diffrn_reflns_theta_min 1.56
_exptl_absorpt_coefficient_mu 6.306
_exptl_absorpt_correction_T_max 0.939
_exptl_absorpt_correction_T_min 0.691
_exptl_absorpt_correction_type empirical
_exptl_absorpt_process_details 'Blessing,R.H.,Acta Crystallogr.1995,A51,33'
_exptl_crystal_colour red
_exptl_crystal_density_diffrn 1.967
_exptl_crystal_density_meas 1.962
_exptl_crystal_density_method 'not measured'
_exptl_crystal_description needle
_exptl_crystal_F_000 592
_exptl_crystal_size_max 0.50
_exptl_crystal_size_mid 0.05
_exptl_crystal_size_min 0.01
_refine_diff_density_max 1.532
_refine_diff_density_min -1.138
_refine_diff_density_rms 0.164
_refine_ls_extinction_method none
_refine_ls_goodness_of_fit_ref 1.005
_refine_ls_hydrogen_treatment constr
_refine_ls_matrix_type full
_refine_ls_number_parameters 294
_refine_ls_number_reflns 4455
_refine_ls_number_restraints 51
_refine_ls_restrained_S_all 1.001
_refine_ls_R_factor_all 0.0434
_refine_ls_R_factor_gt 0.0348
_refine_ls_shift/su_max 0.007
_refine_ls_shift/su_mean 0.000
_refine_ls_structure_factor_coef Fsqd
_refine_ls_weighting_details 'calc w=1/[\s^2^(Fo^2^)+(0.0385P)^2^+0.0000P] where P=(Fo^2^+2Fc^2^)/3'
_refine_ls_weighting_scheme calc
_refine_ls_wR_factor_gt 0.0743
_refine_ls_wR_factor_ref 0.0771
_reflns_number_gt 3905
_reflns_number_total 4455
_reflns_threshold_expression >2sigma(I)
_cod_data_source_file om1010512_si_002.cif
_cod_data_source_block osphotfm
_cod_original_sg_symbol_H-M P-1
_cod_database_code 4063938

loop_
_symmetry_equiv_pos_as_xyz
'x, y, z'
'-x, -y, -z'

loop_
_atom_site_label
_atom_site_type_symbol
_atom_site_fract_x
_atom_site_fract_y
_atom_site_fract_z
_atom_site_U_iso_or_equiv
_atom_site_adp_type
_atom_site_occupancy
_atom_site_symmetry_multiplicity
_atom_site_calc_flag
_atom_site_refinement_flags
_atom_site_disorder_assembly
_atom_site_disorder_group
Os1 Os 0.10493(2) 0.67010(2) 0.252268(16) 0.01960(8) Uani 1 1 d . . .
S1 S 0.35626(16) 0.35805(16) 0.25328(11) 0.0252(3) Uani 1 1 d . A .
F1 F 0.109(5) 0.263(5) 0.193(5) 0.080(9) Uani 0.30(6) 1 d PDU A 1
F2 F 0.171(4) 0.190(5) 0.347(5) 0.087(7) Uani 0.30(6) 1 d PDU A 1
F3 F 0.293(6) 0.097(3) 0.221(5) 0.071(8) Uani 0.30(6) 1 d PDU A 1
F1A F 0.122(3) 0.259(3) 0.1589(16) 0.066(4) Uani 0.70(6) 1 d PDU A 2
F2A F 0.1771(17) 0.151(2) 0.305(2) 0.074(5) Uani 0.70(6) 1 d PDU A 2
F3A F 0.3235(19) 0.1128(16) 0.174(2) 0.065(4) Uani 0.70(6) 1 d PDU A 2
O1 O 0.2598(4) 0.7211(4) 0.1444(3) 0.0231(8) Uani 1 1 d . . .
O2 O 0.2237(4) 0.7609(4) 0.3550(3) 0.0266(9) Uani 1 1 d . . .
O3 O -0.0040(4) 0.5710(4) 0.1504(3) 0.0228(8) Uani 1 1 d . . .
O4 O -0.0393(4) 0.6054(4) 0.3617(3) 0.0243(8) Uani 1 1 d . . .
O5 O 0.2470(5) 0.4662(4) 0.2974(3) 0.0310(9) Uani 1 1 d . . .
O6 O 0.4675(5) 0.2931(5) 0.3251(3) 0.0420(12) Uani 1 1 d . . .
O7 O 0.4154(5) 0.4032(5) 0.1541(3) 0.0416(11) Uani 1 1 d . . .
C1 C 0.5014(7) 0.7646(7) 0.0666(5) 0.0329(14) Uani 1 1 d . . .
H1A H 0.4937 0.6778 0.0290 0.049 Uiso 1 1 calc R . .
H1B H 0.6100 0.7703 0.0869 0.049 Uiso 1 1 calc R . .
H1C H 0.4677 0.8504 0.0226 0.049 Uiso 1 1 calc R . .
C2 C 0.3990(6) 0.7573(6) 0.1598(4) 0.0229(12) Uani 1 1 d . . .
C3 C 0.4522(7) 0.7925(7) 0.2542(4) 0.0288(13) Uani 1 1 d . . .
H3 H 0.5586 0.8131 0.2575 0.035 Uiso 1 1 calc R . .
C4 C 0.3642(7) 0.8001(6) 0.3436(4) 0.0262(13) Uani 1 1 d . . .
C5 C 0.4281(8) 0.8574(8) 0.4363(5) 0.0395(16) Uani 1 1 d . . .
H5A H 0.3597 0.9404 0.4568 0.059 Uiso 1 1 calc R . .
H5B H 0.5332 0.8878 0.4209 0.059 Uiso 1 1 calc R . .
H5C H 0.4334 0.7818 0.4923 0.059 Uiso 1 1 calc R . .
C6 C -0.1977(7) 0.4592(7) 0.0682(4) 0.0298(13) Uani 1 1 d . . .
H6A H -0.1911 0.5318 0.0108 0.045 Uiso 1 1 calc R . .
H6B H -0.3070 0.4376 0.0793 0.045 Uiso 1 1 calc R . .
H6C H -0.1344 0.3708 0.0526 0.045 Uiso 1 1 calc R . .
C7 C -0.1380(6) 0.5163(6) 0.1629(4) 0.0224(12) Uani 1 1 d . . .
C8 C -0.2191(7) 0.5055(7) 0.2561(4) 0.0288(13) Uani 1 1 d . . .
H8 H -0.3188 0.4680 0.2557 0.035 Uiso 1 1 calc R . .
C9 C -0.1675(6) 0.5446(6) 0.3493(4) 0.0260(13) Uani 1 1 d . . .
C10 C -0.2593(7) 0.5161(8) 0.4459(4) 0.0378(16) Uani 1 1 d . . .
H10A H -0.2015 0.4414 0.4899 0.057 Uiso 1 1 calc R . .
H10B H -0.3608 0.4829 0.4291 0.057 Uiso 1 1 calc R . .
H10C H -0.2758 0.6052 0.4820 0.057 Uiso 1 1 calc R . .
C11 C -0.0378(6) 0.8509(6) 0.2217(4) 0.0248(12) Uani 1 1 d . . .
C12 C -0.0766(7) 0.8979(7) 0.1218(5) 0.0299(13) Uani 1 1 d . . .
H12 H -0.0315 0.8466 0.0667 0.036 Uiso 1 1 calc R . .
C13 C -0.1805(7) 1.0190(7) 0.1004(5) 0.0371(15) Uani 1 1 d . . .
H13 H -0.2049 1.0505 0.0316 0.045 Uiso 1 1 calc R . .
C14 C -0.2480(7) 1.0933(7) 0.1815(6) 0.0409(17) Uani 1 1 d . . .
H14 H -0.3203 1.1750 0.1681 0.049 Uiso 1 1 calc R . .
C15 C -0.2098(7) 1.0481(7) 0.2806(5) 0.0351(15) Uani 1 1 d . . .
H15 H -0.2557 1.0998 0.3353 0.042 Uiso 1 1 calc R . .
C16 C -0.1056(7) 0.9287(7) 0.3026(5) 0.0330(14) Uani 1 1 d . . .
H16 H -0.0800 0.8993 0.3717 0.040 Uiso 1 1 calc R . .
C17 C 0.2326(9) 0.2135(8) 0.2295(7) 0.054(2) Uani 1 1 d U . .

loop_
_atom_site_aniso_label
_atom_site_aniso_U_11
_atom_site_aniso_U_22
_atom_site_aniso_U_33
_atom_site_aniso_U_23
_atom_site_aniso_U_13
_atom_site_aniso_U_12
Os1 0.01946(11) 0.02288(13) 0.01695(11) -0.00215(8) 0.00051(8) -0.00431(8)
S1 0.0219(7) 0.0271(8) 0.0260(7) -0.0014(6) -0.0008(6) 0.0007(6)
F1 0.049(13) 0.032(11) 0.16(2) -0.004(19) -0.054(17) -0.015(8)
F2 0.101(16) 0.050(14) 0.116(12) -0.007(14) 0.015(13) -0.045(12)
F3 0.096(18) 0.020(8) 0.10(2) -0.007(13) -0.037(14) 0.006(8)
F1A 0.057(5) 0.043(6) 0.100(9) -0.019(6) -0.045(6) 0.000(4)
F2A 0.076(6) 0.051(7) 0.099(10) 0.009(6) -0.002(6) -0.041(5)
F3A 0.068(6) 0.033(5) 0.095(12) -0.019(6) -0.019(6) 0.006(4)
O1 0.0226(19) 0.027(2) 0.0201(19) -0.0029(17) 0.0019(15) -0.0041(16)
O2 0.027(2) 0.031(2) 0.023(2) -0.0051(18) -0.0052(16) -0.0029(17)
O3 0.0224(19) 0.029(2) 0.0183(18) -0.0045(17) -0.0020(15) -0.0050(16)
O4 0.025(2) 0.028(2) 0.0209(19) -0.0035(17) 0.0039(16) -0.0032(17)
O5 0.035(2) 0.034(2) 0.021(2) 0.0040(18) 0.0035(17) 0.0062(19)
O6 0.036(2) 0.048(3) 0.041(3) 0.000(2) -0.013(2) 0.006(2)
O7 0.041(3) 0.048(3) 0.034(2) -0.001(2) 0.010(2) 0.002(2)
C1 0.024(3) 0.039(4) 0.035(3) 0.003(3) 0.003(3) -0.007(3)
C2 0.023(3) 0.020(3) 0.025(3) -0.001(2) -0.001(2) 0.000(2)
C3 0.024(3) 0.031(3) 0.031(3) 0.001(3) -0.010(2) -0.003(2)
C4 0.034(3) 0.022(3) 0.023(3) -0.004(2) -0.004(2) -0.001(2)
C5 0.037(4) 0.052(4) 0.032(3) -0.009(3) -0.005(3) -0.018(3)
C6 0.029(3) 0.035(4) 0.027(3) -0.008(3) -0.003(2) -0.009(3)
C7 0.021(3) 0.020(3) 0.025(3) 0.003(2) -0.001(2) -0.002(2)
C8 0.023(3) 0.035(4) 0.028(3) 0.002(3) 0.002(2) -0.005(3)
C9 0.022(3) 0.030(3) 0.025(3) 0.002(3) 0.006(2) 0.001(2)
C10 0.038(4) 0.055(4) 0.021(3) -0.002(3) 0.006(3) -0.011(3)
C11 0.022(3) 0.022(3) 0.030(3) -0.001(2) 0.004(2) -0.003(2)
C12 0.026(3) 0.032(3) 0.031(3) -0.001(3) 0.005(2) -0.002(3)
C13 0.030(3) 0.040(4) 0.039(4) 0.011(3) 0.002(3) -0.001(3)
C14 0.032(3) 0.028(4) 0.059(5) 0.014(3) 0.007(3) 0.003(3)
C15 0.032(3) 0.025(3) 0.048(4) -0.004(3) 0.014(3) 0.000(3)
C16 0.038(3) 0.031(3) 0.032(3) -0.008(3) 0.001(3) -0.007(3)
C17 0.041(4) 0.023(3) 0.098(6) -0.001(4) -0.020(4) -0.001(3)

loop_
_atom_type_symbol
_atom_type_description
_atom_type_scat_dispersion_real
_atom_type_scat_dispersion_imag
_atom_type_scat_source
C C 0.0033 0.0016 'International Tables Vol C Tables 4.2.6.8 and 6.1.1.4'
H H 0.0000 0.0000 'International Tables Vol C Tables 4.2.6.8 and 6.1.1.4'
O O 0.0106 0.0060 'International Tables Vol C Tables 4.2.6.8 and 6.1.1.4'
F F 0.0171 0.0103 'International Tables Vol C Tables 4.2.6.8 and 6.1.1.4'
S S 0.1246 0.1234 'International Tables Vol C Tables 4.2.6.8 and 6.1.1.4'
Os Os -1.2165 7.6030 'International Tables Vol C Tables 4.2.6.8 and 6.1.1.4'

loop_
_geom_angle_atom_site_label_1
_geom_angle_atom_site_label_2
_geom_angle_atom_site_label_3
_geom_angle
O3 Os1 O4 91.27(15)
O3 Os1 O2 176.81(15)
O4 Os1 O2 89.38(16)
O3 Os1 O1 88.49(15)
O4 Os1 O1 175.64(15)
O2 Os1 O1 90.63(16)
O3 Os1 C11 89.97(19)
O4 Os1 C11 90.35(19)
O2 Os1 C11 93.14(19)
O1 Os1 C11 94.01(19)
O3 Os1 O5 90.40(15)
O4 Os1 O5 84.46(15)
O2 Os1 O5 86.55(15)
O1 Os1 O5 91.19(15)
C11 Os1 O5 174.80(19)
O6 S1 O7 116.7(3)
O6 S1 O5 112.8(3)
O7 S1 O5 113.5(3)
O6 S1 C17 104.3(3)
O7 S1 C17 104.7(4)
O5 S1 C17 103.1(3)
C2 O1 Os1 125.7(3)
C4 O2 Os1 126.0(4)
C7 O3 Os1 126.4(4)
C9 O4 Os1 126.2(3)
S1 O5 Os1 140.4(2)
O1 C2 C3 124.2(5)
O1 C2 C1 114.8(5)
C3 C2 C1 121.0(5)
C4 C3 C2 125.9(6)
O2 C4 C3 124.8(5)
O2 C4 C5 114.4(5)
C3 C4 C5 120.9(6)
O3 C7 C8 124.2(5)
O3 C7 C6 114.0(5)
C8 C7 C6 121.7(5)
C9 C8 C7 125.9(5)
O4 C9 C8 124.6(5)
O4 C9 C10 114.5(5)
C8 C9 C10 120.8(5)
C12 C11 C16 118.6(5)
C12 C11 Os1 121.2(4)
C16 C11 Os1 120.2(4)
C11 C12 C13 121.4(6)
C12 C13 C14 119.2(6)
C15 C14 C13 119.9(6)
C14 C15 C16 121.4(6)
C15 C16 C11 119.5(6)
F3 C17 F1 127(3)
F3 C17 F2A 80(3)
F1 C17 F2A 96(3)
F3 C17 F1A 116(3)
F1 C17 F1A 20(3)
F2A C17 F1A 112.0(13)
F3 C17 F3A 29(3)
F1 C17 F3A 118(4)
F2A C17 F3A 109.0(10)
F1A C17 F3A 100.1(15)
F3 C17 F2 98(3)
F1 C17 F2 97(3)
F2A C17 F2 22.1(11)
F1A C17 F2 116.0(18)
F3A C17 F2 126.4(13)
F3 C17 S1 118(2)
F1 C17 S1 111(3)
F2A C17 S1 116.2(14)
F1A C17 S1 111.1(13)
F3A C17 S1 107.0(9)
F2 C17 S1 96(2)

loop_
_geom_bond_atom_site_label_1
_geom_bond_atom_site_label_2
_geom_bond_distance
Os1 O3 1.961(3)
Os1 O4 1.970(4)
Os1 O2 1.974(4)
Os1 O1 1.981(4)
Os1 C11 2.021(5)
Os1 O5 2.221(4)
S1 O6 1.421(4)
S1 O7 1.433(5)
S1 O5 1.460(4)
S1 C17 1.824(7)
F1 C17 1.21(3)
F2 C17 1.63(5)
F3 C17 1.17(3)
F1A C17 1.361(17)
F2A C17 1.221(19)
F3A C17 1.399(19)
O1 C2 1.290(6)
O2 C4 1.290(7)
O3 C7 1.297(6)
O4 C9 1.293(7)
C1 C2 1.490(8)
C2 C3 1.391(7)
C3 C4 1.383(8)
C4 C5 1.487(8)
C6 C7 1.493(7)
C7 C8 1.395(8)
C8 C9 1.385(8)
C9 C10 1.497(8)
C11 C12 1.387(8)
C11 C16 1.412(8)
C12 C13 1.394(8)
C13 C14 1.396(9)
C14 C15 1.373(9)
C15 C16 1.386(8)
